data_1544184
loop_
_publ_author_name
'Grant, Lauren N.'
'Pinter, Balazs'
'Kurogi, Takashi'
'Carroll, Maria E.'
'Wu, Gang'
'Manor, Brian C.'
'Carroll, Patrick J.'
'Mindiola, Daniel J.'

_publ_section_title
;
 Molecular titanium nitrides: nucleophiles unleashed.
;
_journal_issue 2
_journal_name_full 'Chemical science'
_journal_page_first 1209
_journal_page_last 1224
_journal_paper_doi 10.1039/c6sc03422e
_journal_volume 8
_journal_year 2017
_chemical_formula_moiety '2(C50 H76 N3 P3 Ti), 2(C5 H12)'
_chemical_formula_sum 'C110 H176 N6 P6 Ti2'
_chemical_formula_weight 1864.18
_space_group_crystal_system monoclinic
_space_group_IT_number 15
_space_group_name_Hall '-I 2ya'
_space_group_name_H-M_alt 'I 1 2/a 1'
_symmetry_space_group_name_Hall '-I 2ya'
_symmetry_space_group_name_H-M 'I 1 2/a 1'
_atom_sites_solution_hydrogens geom
_atom_sites_solution_primary direct
_audit_creation_date 2016-06-22
_audit_creation_method
;
Olex2 1.2
(compiled 2016.02.19 svn.r3266 for OlexSys, GUI svn.r5155)
;
_audit_update_record
;
2016-07-04 deposited with the CCDC.
2016-09-22 downloaded from the CCDC.
;
_cell_angle_alpha 90
_cell_angle_beta 98.499(2)
_cell_angle_gamma 90
_cell_formula_units_Z 2
_cell_length_a 18.5929(8)
_cell_length_b 12.9042(5)
_cell_length_c 22.7421(14)
_cell_measurement_reflns_used 9815
_cell_measurement_temperature 100
_cell_measurement_theta_max 27.51
_cell_measurement_theta_min 2.22
_cell_volume 5396.5(5)
_computing_data_collection 'Bruker APEX2 v2014.11-0'
_computing_data_reduction 'Bruker SAINT v8.34A'
_computing_molecular_graphics 'Mercury v3.6'
_computing_publication_material 'Olex2 (Dolomanov et al., 2009)'
_computing_structure_refinement 'SHELXL-2014/7 (Sheldrick, 2008)'
_computing_structure_solution 'SHELXS-97 (Sheldrick, 2008)'
_diffrn_ambient_temperature 100
_diffrn_measured_fraction_theta_full 0.989
_diffrn_measured_fraction_theta_max 0.981
_diffrn_measurement_device 'CCD area detector'
_diffrn_measurement_device_type 'Bruker APEXII'
_diffrn_measurement_method '\w and \f scans'
_diffrn_radiation_monochromator graphite
_diffrn_radiation_type MoK\a
_diffrn_radiation_wavelength 0.71073
_diffrn_reflns_av_R_equivalents 0.0434
_diffrn_reflns_av_unetI/netI 0.0218
_diffrn_reflns_Laue_measured_fraction_full 0.989
_diffrn_reflns_Laue_measured_fraction_max 0.981
_diffrn_reflns_limit_h_max 24
_diffrn_reflns_limit_h_min -24
_diffrn_reflns_limit_k_max 16
_diffrn_reflns_limit_k_min -16
_diffrn_reflns_limit_l_max 28
_diffrn_reflns_limit_l_min -29
_diffrn_reflns_number 84659
_diffrn_reflns_point_group_measured_fraction_full 0.989
_diffrn_reflns_point_group_measured_fraction_max 0.981
_diffrn_reflns_theta_full 25.242
_diffrn_reflns_theta_max 27.590
_diffrn_reflns_theta_min 1.811
_diffrn_source 'sealed tube'
_exptl_absorpt_coefficient_mu 0.284
_exptl_absorpt_correction_T_max 0.7456
_exptl_absorpt_correction_T_min 0.6334
_exptl_absorpt_correction_type multi-scan
_exptl_absorpt_process_details 'SADABS v2014/4'
_exptl_crystal_colour red
_exptl_crystal_density_diffrn 1.147
_exptl_crystal_description prism
_exptl_crystal_F_000 2024
_exptl_crystal_size_max 0.38
_exptl_crystal_size_mid 0.25
_exptl_crystal_size_min 0.2
_refine_diff_density_max 1.262
_refine_diff_density_min -1.056
_refine_diff_density_rms 0.104
_refine_ls_extinction_method none
_refine_ls_goodness_of_fit_ref 1.058
_refine_ls_hydrogen_treatment constr
_refine_ls_matrix_type full
_refine_ls_number_parameters 316
_refine_ls_number_reflns 6146
_refine_ls_number_restraints 35
_refine_ls_restrained_S_all 1.064
_refine_ls_R_factor_all 0.0748
_refine_ls_R_factor_gt 0.0662
_refine_ls_shift/su_max 0.001
_refine_ls_shift/su_mean 0.000
_refine_ls_structure_factor_coef Fsqd
_refine_ls_weighting_details 'w=1/[\s^2^(Fo^2^)+(0.1013P)^2^+16.4956P] where P=(Fo^2^+2Fc^2^)/3'
_refine_ls_weighting_scheme calc
_refine_ls_wR_factor_gt 0.1786
_refine_ls_wR_factor_ref 0.1890
_reflns_number_gt 5325
_reflns_number_total 6146
_reflns_threshold_expression 'I > 2\s(I)'
_cod_data_source_file c6sc03422e2.cif
_cod_data_source_block 9152
_cod_depositor_comments
;Adding full bibliography for 1544183--1544188.cif.

 Adding full bibliography for 1544183--1544188.cif.

The following automatic conversions were performed:

data name '_exptl_crystal_color' was replaced with
'_exptl_crystal_colour' as specified in the replacement file
'data/replacement-values/replacement_tags.lst'.

Automatic conversion script
Id: cif_correct_tags 9268 2022-04-12 08:56:07Z antanas 
;
_cod_database_code 1544184

loop_
_space_group_symop_operation_xyz
'x, y, z'
'-x+1/2, y, -z'
'x+1/2, y+1/2, z+1/2'
'-x+1, y+1/2, -z+1/2'
'-x, -y, -z'
'x-1/2, -y, z'
'-x+1/2, -y+1/2, -z+1/2'
'x, -y+1/2, z+1/2'

loop_
_atom_site_label
_atom_site_type_symbol
_atom_site_fract_x
_atom_site_fract_y
_atom_site_fract_z
_atom_site_U_iso_or_equiv
_atom_site_adp_type
_atom_site_occupancy
_atom_site_site_symmetry_order
_atom_site_calc_flag
_atom_site_refinement_flags_posn
_atom_site_refinement_flags_adp
_atom_site_refinement_flags_occupancy
_atom_site_disorder_assembly
_atom_site_disorder_group
Ti1 Ti 0.2500 0.24079(4) 0.5000 0.01619(16) Uani 1 2 d S T P . .
P1 P 0.10610(3) 0.25694(4) 0.45990(3) 0.01867(16) Uani 1 1 d . . . . .
P2 P 0.26882(8) -0.02285(11) 0.51988(7) 0.0344(3) Uani 0.5 1 d . . . . .
N1 N 0.20758(9) 0.30854(14) 0.56988(8) 0.0173(4) Uani 1 1 d . . . . .
N2 N 0.2500 0.1049(2) 0.5000 0.0280(6) Uani 1 2 d S T P A .
C1 C 0.13539(11) 0.29916(17) 0.58000(10) 0.0191(4) Uani 1 1 d . . . . .
C2 C 0.11349(13) 0.32258(19) 0.63524(10) 0.0246(5) Uani 1 1 d . . . . .
H2 H 0.1472 0.3498 0.6656 0.033 Uiso 1 1 calc R . . . .
C3 C 0.04241(14) 0.3057(2) 0.64508(11) 0.0287(5) Uani 1 1 d . . . . .
H3 H 0.0297 0.3221 0.6820 0.038 Uiso 1 1 calc R . . . .
C4 C -0.01018(13) 0.26518(19) 0.60167(12) 0.0280(5) Uani 1 1 d . . . . .
C5 C 0.00988(13) 0.24734(18) 0.54617(12) 0.0246(5) Uani 1 1 d . . . . .
H5 H -0.0249 0.2226 0.5158 0.033 Uiso 1 1 calc R . . . .
C6 C 0.08050(12) 0.26520(17) 0.53408(10) 0.0197(4) Uani 1 1 d . . . . .
C7 C -0.08644(16) 0.2437(2) 0.61365(15) 0.0395(7) Uani 1 1 d . . . . .
H7a H -0.1192 0.2933 0.5928 0.059 Uiso 1 1 calc GR . . . .
H7b H -0.0880 0.2489 0.6555 0.059 Uiso 1 1 calc GR . . . .
H7c H -0.1006 0.1751 0.6002 0.059 Uiso 1 1 calc GR . . . .
C8 C 0.04496(15) 0.1574(2) 0.42090(13) 0.0372(6) Uani 1 1 d . . . . .
H8 H -0.0045 0.1754 0.4273 0.049 Uiso 1 1 calc R . . . .
C9 C 0.0596(3) 0.0514(3) 0.4451(2) 0.0685(12) Uani 1 1 d . . . . .
H9a H 0.0204 0.0062 0.4293 0.103 Uiso 1 1 calc GR . . . .
H9b H 0.0635 0.0532 0.4877 0.103 Uiso 1 1 calc GR . . . .
H9c H 0.1043 0.0262 0.4341 0.103 Uiso 1 1 calc GR . . . .
C10 C 0.04479(17) 0.1570(3) 0.35310(14) 0.0477(8) Uani 1 1 d . . . . .
H10a H 0.0910 0.1329 0.3446 0.072 Uiso 1 1 calc GR . . . .
H10b H 0.0362 0.2259 0.3378 0.072 Uiso 1 1 calc GR . . . .
H10c H 0.0071 0.1118 0.3346 0.072 Uiso 1 1 calc GR . . . .
C11 C 0.06678(13) 0.3777(2) 0.42312(10) 0.0262(5) Uani 1 1 d . . . . .
H11 H 0.0835 0.3820 0.3843 0.035 Uiso 1 1 calc R . . . .
C12 C 0.09745(16) 0.4715(2) 0.45912(12) 0.0319(6) Uani 1 1 d . . . . .
H12a H 0.0814 0.5338 0.4381 0.048 Uiso 1 1 calc GR . . . .
H12b H 0.1496 0.4687 0.4649 0.048 Uiso 1 1 calc GR . . . .
H12c H 0.0807 0.4711 0.4971 0.048 Uiso 1 1 calc GR . . . .
C13 C -0.01630(15) 0.3842(3) 0.41206(14) 0.0399(7) Uani 1 1 d . . . . .
H13a H -0.0348 0.3769 0.4491 0.060 Uiso 1 1 calc GR . . . .
H13b H -0.0354 0.3298 0.3855 0.060 Uiso 1 1 calc GR . . . .
H13c H -0.0309 0.4501 0.3947 0.060 Uiso 1 1 calc GR . . . .
C14 C 0.25625(11) 0.34618(17) 0.62070(9) 0.0185(4) Uani 1 1 d . . . . .
C15 C 0.28818(12) 0.27609(19) 0.66451(10) 0.0221(4) Uani 1 1 d . . . . .
C16 C 0.33678(13) 0.3135(2) 0.71251(10) 0.0272(5) Uani 1 1 d . . . . .
H16 H 0.3583 0.2671 0.7411 0.036 Uiso 1 1 calc R . . . .
C17 C 0.35385(13) 0.4181(2) 0.71870(10) 0.0291(5) Uani 1 1 d . . . . .
C18 C 0.31879(14) 0.4866(2) 0.67704(11) 0.0274(5) Uani 1 1 d . . . . .
H18 H 0.3284 0.5571 0.6815 0.036 Uiso 1 1 calc R . . . .
C19 C 0.26946(12) 0.45268(18) 0.62848(10) 0.0220(4) Uani 1 1 d . . . . .
C20 C 0.26724(14) 0.16361(19) 0.66156(11) 0.0270(5) Uani 1 1 d . . . . .
H20a H 0.2924 0.1281 0.6956 0.040 Uiso 1 1 calc GR . . . .
H20b H 0.2802 0.1335 0.6260 0.040 Uiso 1 1 calc GR . . . .
H20c H 0.2157 0.1574 0.6612 0.040 Uiso 1 1 calc GR . . . .
C21 C 0.40940(17) 0.4563(3) 0.76950(13) 0.0420(7) Uani 1 1 d . . . . .
H21a H 0.4570 0.4538 0.7580 0.063 Uiso 1 1 calc GR . . . .
H21b H 0.4082 0.4130 0.8037 0.063 Uiso 1 1 calc GR . . . .
H21c H 0.3982 0.5264 0.7791 0.063 Uiso 1 1 calc GR . . . .
C22 C 0.22853(15) 0.53135(19) 0.58755(11) 0.0293(5) Uani 1 1 d . . . . .
H22a H 0.1776 0.5268 0.5902 0.044 Uiso 1 1 calc GR . . . .
H22b H 0.2361 0.5178 0.5474 0.044 Uiso 1 1 calc GR . . . .
H22c H 0.2458 0.5996 0.5989 0.044 Uiso 1 1 calc GR . . . .
C23 C 0.1838(4) -0.0858(4) 0.5370(3) 0.0426(14) Uani 0.5 1 d D . . A 1
H23 H 0.1475 -0.0911 0.5012 0.057 Uiso 0.5 1 calc R . . A 1
C23' C 0.2235(4) -0.0732(4) 0.5568(3) 0.0432(14) Uani 0.5 1 d D . . A 2
H23' H 0.2684 -0.0572 0.5836 0.057 Uiso 0.5 1 calc R . . A 2
C24 C 0.15654(19) -0.0226(3) 0.58245(17) 0.0531(8) Uani 1 1 d D . . . .
H24a H 0.1420 0.0441 0.5661 0.080 Uiso 0.5 1 calc R . . A 1
H24b H 0.1155 -0.0565 0.5952 0.080 Uiso 0.5 1 calc R . . A 1
H24c H 0.1942 -0.0141 0.6158 0.080 Uiso 0.5 1 calc R . . A 1
H24x H 0.1611 0.0515 0.5823 0.080 Uiso 0.5 1 calc R . . A 2
H24y H 0.1120 -0.0425 0.5581 0.080 Uiso 0.5 1 calc R . . A 2
H24z H 0.1560 -0.0463 0.6224 0.080 Uiso 0.5 1 calc R . . A 2
C25 C 0.2076(2) -0.1921(3) 0.5601(2) 0.0670(11) Uani 1 1 d D . . . .
H25a H 0.2251 -0.2311 0.5292 0.100 Uiso 0.5 1 calc R . . A 1
H25b H 0.2458 -0.1852 0.5933 0.100 Uiso 0.5 1 calc R . . A 1
H25c H 0.1671 -0.2276 0.5727 0.100 Uiso 0.5 1 calc R . . A 1
H25x H 0.2455 -0.2303 0.5454 0.100 Uiso 0.5 1 calc R . . A 2
H25y H 0.2058 -0.2114 0.6007 0.100 Uiso 0.5 1 calc R . . A 2
H25z H 0.1618 -0.2075 0.5363 0.100 Uiso 0.5 1 calc R . . A 2
C26 C 0.1418(5) 0.6063(10) 0.7430(5) 0.114(5) Uani 0.5 1 d . U . B -1
H26a H 0.1310 0.5425 0.7616 0.171 Uiso 0.5 1 calc R . . B -1
H26b H 0.1050 0.6567 0.7476 0.171 Uiso 0.5 1 calc R . . B -1
H26c H 0.1428 0.5945 0.7015 0.171 Uiso 0.5 1 calc R . . B -1
C27 C 0.2159(4) 0.6466(7) 0.7723(3) 0.096(3) Uani 0.5 1 d G U . B -1
H27a H 0.2526 0.5946 0.7683 0.128 Uiso 0.5 1 calc R . . B -1
H27b H 0.2147 0.6567 0.8144 0.128 Uiso 0.5 1 calc R . . B -1
C28 C 0.2380(5) 0.7487(8) 0.7455(5) 0.102(4) Uani 0.5 1 d G U . B -1
H28a H 0.2391 0.7385 0.7033 0.136 Uiso 0.5 1 calc R . . B -1
H28b H 0.2012 0.8006 0.7494 0.136 Uiso 0.5 1 calc R . . B -1
C29 C 0.3122(4) 0.7900(7) 0.7744(3) 0.105(4) Uani 0.5 1 d G U . B -1
H29a H 0.3112 0.8004 0.8165 0.139 Uiso 0.5 1 calc R . . B -1
H29b H 0.3490 0.7383 0.7704 0.139 Uiso 0.5 1 calc R . . B -1
C30 C 0.3335(6) 0.8919(8) 0.7471(6) 0.125(6) Uani 0.5 1 d G U . B -1
H30a H 0.3802 0.9138 0.7670 0.187 Uiso 0.5 1 calc R . . B -1
H30b H 0.3358 0.8819 0.7056 0.187 Uiso 0.5 1 calc R . . B -1
H30c H 0.2979 0.9440 0.7518 0.187 Uiso 0.5 1 calc R . . B -1

loop_
_atom_site_aniso_label
_atom_site_aniso_U_11
_atom_site_aniso_U_22
_atom_site_aniso_U_33
_atom_site_aniso_U_23
_atom_site_aniso_U_13
_atom_site_aniso_U_12
Ti1 0.0144(3) 0.0194(3) 0.0149(3) 0.000 0.00259(19) 0.000
P1 0.0159(3) 0.0212(3) 0.0187(3) -0.00208(19) 0.0020(2) -0.00020(19)
P2 0.0332(7) 0.0279(7) 0.0413(8) 0.0019(5) 0.0035(5) 0.0013(5)
N1 0.0176(8) 0.0222(9) 0.0123(8) 0.0003(6) 0.0024(6) -0.0009(7)
N2 0.0206(13) 0.0228(14) 0.0399(17) 0.000 0.0018(12) 0.000
C1 0.0197(10) 0.0199(10) 0.0185(10) 0.0032(8) 0.0054(8) 0.0021(8)
C2 0.0263(11) 0.0328(12) 0.0158(11) 0.0026(8) 0.0067(8) 0.0024(9)
C3 0.0308(12) 0.0361(13) 0.0220(12) 0.0062(9) 0.0134(9) 0.0063(10)
C4 0.0224(11) 0.0297(12) 0.0345(14) 0.0080(10) 0.0126(10) 0.0026(9)
C5 0.0188(11) 0.0251(11) 0.0301(13) 0.0016(9) 0.0047(9) 0.0001(8)
C6 0.0184(10) 0.0208(10) 0.0205(11) 0.0024(8) 0.0045(8) 0.0008(8)
C7 0.0274(13) 0.0472(17) 0.0483(18) 0.0036(12) 0.0205(12) -0.0022(11)
C8 0.0310(13) 0.0393(15) 0.0418(16) -0.0160(12) 0.0072(11) -0.0129(11)
C9 0.099(3) 0.0301(17) 0.076(3) -0.0100(17) 0.010(2) -0.0196(18)
C10 0.0366(15) 0.069(2) 0.0373(17) -0.0288(15) 0.0066(12) -0.0211(14)
C11 0.0281(12) 0.0333(13) 0.0168(11) 0.0028(9) 0.0020(8) 0.0075(9)
C12 0.0454(15) 0.0251(12) 0.0268(13) 0.0041(9) 0.0106(11) 0.0077(10)
C13 0.0280(13) 0.0549(18) 0.0360(15) 0.0061(13) 0.0018(11) 0.0141(12)
C14 0.0181(9) 0.0267(11) 0.0110(10) 0.0007(7) 0.0035(7) -0.0006(8)
C15 0.0236(11) 0.0280(11) 0.0148(10) 0.0040(8) 0.0031(8) -0.0004(9)
C16 0.0273(11) 0.0389(14) 0.0142(11) 0.0046(9) -0.0006(8) -0.0013(10)
C17 0.0282(12) 0.0435(14) 0.0151(11) -0.0046(9) 0.0020(9) -0.0066(10)
C18 0.0337(12) 0.0287(12) 0.0204(12) -0.0058(9) 0.0061(9) -0.0071(10)
C19 0.0256(11) 0.0261(11) 0.0154(10) -0.0008(8) 0.0060(8) 0.0004(9)
C20 0.0312(12) 0.0277(12) 0.0215(12) 0.0081(9) 0.0022(9) -0.0008(9)
C21 0.0411(15) 0.0572(19) 0.0247(14) -0.0088(12) -0.0051(11) -0.0124(13)
C22 0.0385(13) 0.0246(12) 0.0248(12) 0.0011(9) 0.0039(10) 0.0026(10)
C23 0.035(3) 0.035(3) 0.057(4) 0.004(3) 0.005(3) -0.003(3)
C23' 0.045(4) 0.034(3) 0.049(4) 0.006(3) 0.002(3) -0.002(3)
C24 0.0507(19) 0.0473(19) 0.062(2) 0.0052(16) 0.0093(16) -0.0100(15)
C25 0.076(3) 0.0369(19) 0.085(3) 0.0097(18) 0.003(2) -0.0010(17)
C26 0.136(10) 0.157(12) 0.037(5) -0.031(6) -0.026(7) 0.071(7)
C27 0.091(6) 0.164(9) 0.035(5) 0.000(5) 0.014(4) 0.064(6)
C28 0.153(11) 0.112(6) 0.035(5) 0.001(4) -0.008(6) 0.104(6)
C29 0.168(12) 0.100(8) 0.051(6) 0.010(5) 0.032(6) 0.062(7)
C30 0.195(15) 0.103(9) 0.095(13) 0.053(9) 0.086(11) 0.102(7)

loop_
_atom_type_symbol
_atom_type_description
_atom_type_scat_dispersion_real
_atom_type_scat_dispersion_imag
_atom_type_scat_source
C C 0.0033 0.0016 'International Tables Vol C Tables 4.2.6.8 and 6.1.1.4'
H H 0.0000 0.0000 'International Tables Vol C Tables 4.2.6.8 and 6.1.1.4'
N N 0.0061 0.0033 'International Tables Vol C Tables 4.2.6.8 and 6.1.1.4'
P P 0.1023 0.0942 'International Tables Vol C Tables 4.2.6.8 and 6.1.1.4'
Ti Ti 0.2776 0.4457 'International Tables Vol C Tables 4.2.6.8 and 6.1.1.4'

loop_
_geom_angle_atom_site_label_1
_geom_angle_atom_site_label_2
_geom_angle_atom_site_label_3
_geom_angle
_geom_angle_site_symmetry_1
_geom_angle_site_symmetry_3
P1 Ti1 P1 171.16(3) 2_556 .
N1 Ti1 P1 75.88(5) 2_556 2_556
N1 Ti1 P1 100.30(5) 2_556 .
N1 Ti1 P1 75.88(5) . .
N1 Ti1 P1 100.30(5) . 2_556
N1 Ti1 N1 130.02(10) 2_556 .
N2 Ti1 P1 94.419(17) . .
N2 Ti1 P1 94.420(17) . 2_556
N2 Ti1 N1 114.99(5) . .
N2 Ti1 N1 114.99(5) . 2_556
C6 P1 Ti1 94.19(7) . .
C6 P1 C8 104.96(12) . .
C6 P1 C11 103.15(10) . .
C8 P1 Ti1 127.94(10) . .
C8 P1 C11 101.08(13) . .
C11 P1 Ti1 121.21(8) . .
N2 P2 C23 108.90(19) . .
N2 P2 C23' 97.3(2) . 2_556
C1 N1 Ti1 124.96(14) . .
C1 N1 C14 113.61(17) . .
C14 N1 Ti1 119.49(13) . .
P2 N2 Ti1 162.21(6) . .
P2 N2 Ti1 162.21(6) 2_556 .
P2 N2 P2 35.59(12) 2_556 .
N1 C1 C2 122.6(2) . .
N1 C1 C6 120.60(19) . .
C2 C1 C6 116.8(2) . .
C3 C2 C1 121.1(2) . .
C4 C3 C2 122.2(2) . .
C3 C4 C5 117.0(2) . .
C3 C4 C7 121.6(3) . .
C5 C4 C7 121.3(3) . .
C4 C5 C6 122.5(2) . .
C1 C6 P1 116.23(16) . .
C5 C6 P1 123.58(18) . .
C5 C6 C1 120.0(2) . .
C9 C8 P1 113.3(2) . .
C9 C8 C10 109.9(3) . .
C10 C8 P1 113.1(2) . .
C12 C11 P1 109.36(16) . .
C12 C11 C13 109.5(2) . .
C13 C11 P1 116.02(19) . .
C15 C14 N1 119.9(2) . .
C19 C14 N1 120.54(19) . .
C19 C14 C15 119.5(2) . .
C14 C15 C20 120.6(2) . .
C16 C15 C14 119.1(2) . .
C16 C15 C20 120.2(2) . .
C17 C16 C15 121.8(2) . .
C16 C17 C21 120.9(2) . .
C18 C17 C16 118.2(2) . .
C18 C17 C21 120.8(3) . .
C17 C18 C19 121.9(2) . .
C14 C19 C22 121.3(2) . .
C18 C19 C14 119.2(2) . .
C18 C19 C22 119.4(2) . .
C24 C23 P2 107.2(4) . .
C24 C23 C25 111.9(5) . .
C25 C23 P2 104.7(4) . .
C24 C23' P2 111.6(4) . 2_556
C25 C23' P2 115.0(4) . 2_556
C25 C23' C24 102.8(4) . .
C26 C27 C28 113.3 . .
C29 C28 C27 113.8 . .
C30 C29 C28 113.3 . .

loop_
_geom_bond_atom_site_label_1
_geom_bond_atom_site_label_2
_geom_bond_distance
_geom_bond_site_symmetry_2
Ti1 P1 2.7040(6) 2_556
Ti1 P1 2.7041(6) .
Ti1 N1 2.0695(18) .
Ti1 N1 2.0695(18) 2_556
Ti1 N2 1.753(3) .
P1 C6 1.822(2) .
P1 C8 1.852(3) .
P1 C11 1.866(2) .
P2 N2 1.732(3) .
P2 C23 1.868(7) .
P2 C23' 1.887(7) 2_556
N1 C1 1.400(3) .
N1 C14 1.443(3) .
N2 P2 1.732(3) 2_556
C1 C2 1.410(3) .
C1 C6 1.417(3) .
C2 C3 1.390(3) .
C3 C4 1.385(4) .
C4 C5 1.387(4) .
C4 C7 1.509(3) .
C5 C6 1.400(3) .
C8 C9 1.485(5) .
C8 C10 1.541(4) .
C11 C12 1.524(4) .
C11 C13 1.530(3) .
C14 C15 1.410(3) .
C14 C19 1.403(3) .
C15 C16 1.396(3) .
C15 C20 1.502(3) .
C16 C17 1.388(4) .
C17 C18 1.386(4) .
C17 C21 1.514(3) .
C18 C19 1.397(3) .
C19 C22 1.506(3) .
C23 C24 1.466(6) .
C23 C25 1.512(6) .
C23' P2 1.887(7) 2_556
C23' C24 1.591(6) .
C23' C25 1.566(6) .
C26 C27 1.5310 .
C27 C28 1.5331 .
C28 C29 1.5331 .
C29 C30 1.5310 .
